data_7032272
loop_
_publ_author_name
'Arnold, Polly L.'
'Bell, Nicola L.'
'Marr, Isobel H.'
'She, Siyi'
'Hamilton, Jonathan'
'Fraser, Craig'
'Wang, Kai'

_publ_section_title
;
 Protonolysis and thermolysis reactions of functionalised NHC-carbene
 boranes and borates.
;
_journal_issue 41
_journal_name_full 'Dalton transactions (Cambridge, England : 2003)'
_journal_page_first 15419
_journal_page_last 15428
_journal_paper_doi 10.1039/c4dt01464b
_journal_volume 43
_journal_year 2014
_chemical_formula_sum 'C42.5 H55 B N2 O'
_chemical_formula_weight 620.69
_chemical_name_systematic
;
 ?
;
_space_group_crystal_system triclinic
_space_group_IT_number 2
_space_group_name_Hall '-P 1'
_space_group_name_H-M_alt 'P -1'
_symmetry_space_group_name_Hall '-P 1'
_symmetry_space_group_name_H-M 'P -1'
_atom_sites_solution_hydrogens geom
_audit_creation_method SHELXL-2014
_cell_angle_alpha 85.313(6)
_cell_angle_beta 86.194(6)
_cell_angle_gamma 68.487(5)
_cell_formula_units_Z 4
_cell_length_a 11.7096(6)
_cell_length_b 15.6144(9)
_cell_length_c 22.0422(18)
_cell_measurement_reflns_used 5634
_cell_measurement_temperature 103(2)
_cell_measurement_theta_max 24.7661
_cell_measurement_theta_min 2.8640
_cell_volume 3734.0(4)
_computing_cell_refinement
;
CrysAlisPro, Agilent Technologies,
Version 1.171.36.24 (release 03-12-2012 CrysAlis171 .NET)
(compiled Dec  3 2012,18:21:49)
;
_computing_data_collection
;
CrysAlisPro, Agilent Technologies,
Version 1.171.36.24 (release 03-12-2012 CrysAlis171 .NET)
(compiled Dec  3 2012,18:21:49)
;
_computing_data_reduction
;
CrysAlisPro, Agilent Technologies,
Version 1.171.36.24 (release 03-12-2012 CrysAlis171 .NET)
(compiled Dec  3 2012,18:21:49)
;
_computing_molecular_graphics MERCURY
_computing_publication_material POV-RAY
_computing_structure_refinement 'SHELXL-2014 (Sheldrick, 2014)'
_computing_structure_solution 'SIR 92'
_diffrn_ambient_temperature 103(2)
_diffrn_detector_area_resol_mean 16.1042
_diffrn_measured_fraction_theta_full 0.782
_diffrn_measured_fraction_theta_max 0.821
_diffrn_measurement_device_type 'Xcalibur, Eos'
_diffrn_measurement_method '\w scans'
_diffrn_radiation_monochromator graphite
_diffrn_radiation_source 'Enhance (Mo) X-ray Source'
_diffrn_radiation_type MoK\a
_diffrn_radiation_wavelength 0.71073
_diffrn_reflns_av_unetI/netI 0.1150
_diffrn_reflns_Laue_measured_fraction_full 0.782
_diffrn_reflns_Laue_measured_fraction_max 0.821
_diffrn_reflns_limit_h_max 13
_diffrn_reflns_limit_h_min -13
_diffrn_reflns_limit_k_max 18
_diffrn_reflns_limit_k_min -18
_diffrn_reflns_limit_l_max 25
_diffrn_reflns_limit_l_min -24
_diffrn_reflns_number 13011
_diffrn_reflns_point_group_measured_fraction_full 0.782
_diffrn_reflns_point_group_measured_fraction_max 0.821
_diffrn_reflns_theta_full 25.242
_diffrn_reflns_theta_max 24.802
_diffrn_reflns_theta_min 2.867
_exptl_absorpt_coefficient_mu 0.064
_exptl_absorpt_correction_T_max 1.00000
_exptl_absorpt_correction_T_min 0.61550
_exptl_absorpt_correction_type multi-scan
_exptl_absorpt_process_details
;
CrysAlisPro, Agilent Technologies,
Version 1.171.36.24 (release 03-12-2012 CrysAlis171 .NET)
(compiled Dec  3 2012,18:21:49)
Empirical absorption correction using spherical harmonics,
 implemented in SCALE3 ABSPACK scaling algorithm.
;
_exptl_crystal_colour colourless
_exptl_crystal_density_diffrn 1.104
_exptl_crystal_description 'colourless block'
_exptl_crystal_F_000 1348
_exptl_crystal_size_max 0.3095
_exptl_crystal_size_mid 0.1773
_exptl_crystal_size_min 0.0840
_refine_diff_density_max 0.314
_refine_diff_density_min -0.313
_refine_diff_density_rms 0.051
_refine_ls_extinction_method none
_refine_ls_goodness_of_fit_ref 1.039
_refine_ls_hydrogen_treatment constr
_refine_ls_matrix_type full
_refine_ls_number_parameters 888
_refine_ls_number_reflns 13011
_refine_ls_number_restraints 189
_refine_ls_restrained_S_all 1.056
_refine_ls_R_factor_all 0.1541
_refine_ls_R_factor_gt 0.0794
_refine_ls_shift/su_max 0.000
_refine_ls_shift/su_mean 0.000
_refine_ls_structure_factor_coef Fsqd
_refine_ls_weighting_details 'w=1/[\s^2^(Fo^2^)+(0.0812P)^2^+2.1234P] where P=(Fo^2^+2Fc^2^)/3'
_refine_ls_weighting_scheme calc
_refine_ls_wR_factor_gt 0.1693
_refine_ls_wR_factor_ref 0.1958
_reflns_Friedel_coverage 0.000
_reflns_number_gt 7373
_reflns_number_total 13011
_reflns_threshold_expression 'I > 2\s(I)'
_cod_data_source_file c4dt01464b2.cif
_cod_data_source_block HLBEt3Mes
_cod_depositor_comments 'Adding full bibliography for 7032270--7032277.cif.'
_cod_original_formula_sum 'C42.50 H55 B N2 O'
_cod_database_code 7032272
_shelx_space_group_comment
;
The symmetry employed for this shelxl refinement is uniquely defined
by the following loop, which should always be used as a source of
symmetry information in preference to the above space-group names.
They are only intended as comments.
;
_shelxl_version_number 2014-3

loop_
_space_group_symop_operation_xyz
'x, y, z'
'-x, -y, -z'

loop_
_atom_site_label
_atom_site_type_symbol
_atom_site_fract_x
_atom_site_fract_y
_atom_site_fract_z
_atom_site_U_iso_or_equiv
_atom_site_adp_type
_atom_site_occupancy
_atom_site_site_symmetry_order
_atom_site_calc_flag
_atom_site_refinement_flags_posn
_atom_site_refinement_flags_adp
_atom_site_refinement_flags_occupancy
_atom_site_disorder_assembly
_atom_site_disorder_group
C32 C 0.9554(6) 0.3793(4) 0.0526(3) 0.065(2) Uani 1 1 d . . . . .
H32A H 0.9530 0.3197 0.0689 0.098 Uiso 1 1 calc R U . . .
H32B H 0.8822 0.4124 0.0291 0.098 Uiso 1 1 calc R U . . .
H32C H 0.9575 0.4159 0.0862 0.098 Uiso 1 1 calc R U . . .
C62 C 0.3554(6) 0.8512(4) 0.4579(3) 0.058(2) Uani 1 1 d . . . . .
H62A H 0.2943 0.8268 0.4764 0.088 Uiso 1 1 calc R U . . .
H62B H 0.3144 0.9067 0.4319 0.088 Uiso 1 1 calc R U . . .
H62C H 0.3969 0.8669 0.4901 0.088 Uiso 1 1 calc R U . . .
C64 C 0.3349(6) 0.6216(4) 0.4521(3) 0.059(2) Uani 1 1 d . . . . .
H64A H 0.2807 0.6812 0.4344 0.088 Uiso 1 1 calc R U . . .
H64B H 0.2857 0.5917 0.4768 0.088 Uiso 1 1 calc R U . . .
H64C H 0.3798 0.5822 0.4194 0.088 Uiso 1 1 calc R U . . .
C79A C 0.8171(13) -0.0396(8) 0.7282(6) 0.074(5) Uani 0.485(14) 1 d DG U P A 2
C80A C 0.8069(13) 0.0360(10) 0.6879(5) 0.071(5) Uani 0.485(14) 1 d DG U P A 2
H80A H 0.8158 0.0290 0.6453 0.085 Uiso 0.485(14) 1 calc R U P A 2
C81A C 0.7835(13) 0.1218(8) 0.7101(7) 0.082(5) Uani 0.485(14) 1 d G U P A 2
H81A H 0.7765 0.1735 0.6826 0.099 Uiso 0.485(14) 1 calc R U P A 2
C82A C 0.7704(16) 0.1321(9) 0.7725(7) 0.116(7) Uani 0.485(14) 1 d G U P A 2
H82A H 0.7544 0.1908 0.7877 0.139 Uiso 0.485(14) 1 calc R U P A 2
C83A C 0.7806(17) 0.0566(12) 0.8128(5) 0.121(7) Uani 0.485(14) 1 d G U P A 2
H83A H 0.7717 0.0636 0.8554 0.146 Uiso 0.485(14) 1 calc R U P A 2
C84A C 0.8040(15) -0.0293(10) 0.7906(5) 0.100(7) Uani 0.485(14) 1 d DG U P A 2
H84A H 0.8110 -0.0809 0.8181 0.120 Uiso 0.485(14) 1 calc R U P A 2
C85A C 0.844(3) -0.1280(10) 0.7046(10) 0.117(9) Uani 0.485(14) 1 d D U P A 2
H85A H 0.7691 -0.1301 0.6880 0.176 Uiso 0.485(14) 1 calc R U P A 2
H85B H 0.8718 -0.1763 0.7373 0.176 Uiso 0.485(14) 1 calc R U P A 2
H85C H 0.9078 -0.1380 0.6722 0.176 Uiso 0.485(14) 1 calc R U P A 2
C79B C 0.7974(14) 0.0676(10) 0.7629(7) 0.123(7) Uani 0.515(14) 1 d DG U P A 1
C80B C 0.8540(14) -0.0092(13) 0.8017(5) 0.113(7) Uani 0.515(14) 1 d DG U P A 1
H80B H 0.8743 -0.0014 0.8414 0.136 Uiso 0.515(14) 1 calc R U P A 1
C81B C 0.8809(15) -0.0973(11) 0.7824(8) 0.134(8) Uani 0.515(14) 1 d G U P A 1
H81B H 0.9197 -0.1497 0.8090 0.161 Uiso 0.515(14) 1 calc R U P A 1
C82B C 0.8512(17) -0.1087(11) 0.7244(9) 0.142(8) Uani 0.515(14) 1 d G U P A 1
H82B H 0.8696 -0.1689 0.7112 0.170 Uiso 0.515(14) 1 calc R U P A 1
C83B C 0.7946(16) -0.0319(15) 0.6856(6) 0.137(8) Uani 0.515(14) 1 d G U P A 1
H83B H 0.7743 -0.0397 0.6459 0.165 Uiso 0.515(14) 1 calc R U P A 1
C84B C 0.7677(14) 0.0562(13) 0.7048(6) 0.118(8) Uani 0.515(14) 1 d DG U P A 1
H84B H 0.7289 0.1086 0.6783 0.141 Uiso 0.515(14) 1 calc R U P A 1
C85B C 0.761(3) 0.1585(13) 0.7810(11) 0.165(11) Uani 0.515(14) 1 d D U P A 1
H85D H 0.6810 0.1750 0.8031 0.248 Uiso 0.515(14) 1 calc R U P A 1
H85E H 0.7540 0.2009 0.7450 0.248 Uiso 0.515(14) 1 calc R U P A 1
H85F H 0.8220 0.1628 0.8076 0.248 Uiso 0.515(14) 1 calc R U P A 1
C66 C 0.2482(8) 0.6018(5) 0.2285(5) 0.082(3) Uani 1 1 d . . . . .
H66 H 0.3161 0.6035 0.2030 0.099 Uiso 1 1 calc R U . . .
C67 C 0.2481(8) 0.6116(5) 0.2891(4) 0.072(2) Uani 1 1 d . . . . .
H67 H 0.3163 0.6193 0.3059 0.086 Uiso 1 1 calc R U . . .
C65 C 0.1523(8) 0.5897(4) 0.2039(3) 0.060(2) Uani 1 1 d . . . . .
H65 H 0.1546 0.5818 0.1615 0.072 Uiso 1 1 calc R U . . .
C72 C 0.2880(8) 0.5858(3) 0.6979(2) 0.097(3) Uani 1 1 d G U . B 4
H72 H 0.2657 0.5794 0.6583 0.116 Uiso 1 1 calc R U . B 4
C73 C 0.4102(7) 0.5682(3) 0.7092(3) 0.107(3) Uani 1 1 d G U . B 4
H73 H 0.4714 0.5498 0.6774 0.128 Uiso 1 1 calc R U . B 4
C74 C 0.4429(5) 0.5774(4) 0.7671(4) 0.115(3) Uani 1 1 d G U . B 4
H74 H 0.5264 0.5654 0.7749 0.138 Uiso 1 1 calc R U . B 4
C75 C 0.3534(8) 0.6043(4) 0.8137(3) 0.116(4) Uani 1 1 d G U . B 4
H75 H 0.3757 0.6106 0.8533 0.140 Uiso 1 1 calc R U . B 4
C76 C 0.2312(7) 0.6219(3) 0.8024(3) 0.097(3) Uani 1 1 d G U . B 4
H76 H 0.1701 0.6402 0.8342 0.116 Uiso 1 1 calc R U . B 4
C77 C 0.1986(5) 0.6126(3) 0.7445(4) 0.088(3) Uani 1 1 d G U . B 4
C78 C 0.0722(12) 0.6340(8) 0.7278(6) 0.144(7) Uani 0.807(18) 1 d . U P B 4
H78A H 0.0169 0.6533 0.7636 0.216 Uiso 0.807(18) 1 calc R U P B 4
H78B H 0.0644 0.5791 0.7128 0.216 Uiso 0.807(18) 1 calc R U P B 4
H78C H 0.0503 0.6839 0.6958 0.216 Uiso 0.807(18) 1 calc R U P B 4
C1 C 1.2762(5) 0.2294(4) -0.1143(3) 0.0352(16) Uani 1 1 d . . . . .
H1 H 1.2276 0.2275 -0.0783 0.042 Uiso 1 1 calc R U . . .
C2 C 1.3840(5) 0.1919(4) -0.2004(3) 0.0353(16) Uani 1 1 d . . . . .
C3 C 1.3825(5) 0.2757(4) -0.1870(3) 0.0356(16) Uani 1 1 d . . . . .
C4 C 1.4415(6) 0.1343(4) -0.2525(3) 0.059(2) Uani 1 1 d . . . . .
H4A H 1.4761 0.1688 -0.2826 0.088 Uiso 1 1 calc R U . . .
H4B H 1.3793 0.1181 -0.2715 0.088 Uiso 1 1 calc R U . . .
H4C H 1.5070 0.0778 -0.2379 0.088 Uiso 1 1 calc R U . . .
C5 C 1.4394(6) 0.3382(4) -0.2205(3) 0.057(2) Uani 1 1 d . . . . .
H5A H 1.3747 0.3965 -0.2331 0.085 Uiso 1 1 calc R U . . .
H5B H 1.4859 0.3087 -0.2566 0.085 Uiso 1 1 calc R U . . .
H5C H 1.4947 0.3502 -0.1938 0.085 Uiso 1 1 calc R U . . .
C6 C 1.2925(6) 0.0791(4) -0.1479(3) 0.0379(17) Uani 1 1 d . . . . .
C7 C 1.3751(7) 0.0041(4) -0.1156(3) 0.0480(19) Uani 1 1 d . . . . .
C8 C 1.3476(8) -0.0751(5) -0.1082(3) 0.066(2) Uani 1 1 d . . . . .
H8 H 1.4032 -0.1283 -0.0876 0.079 Uiso 1 1 calc R U . . .
C9 C 1.2435(10) -0.0794(5) -0.1297(4) 0.071(3) Uani 1 1 d . . . . .
C10 C 1.1655(7) -0.0033(5) -0.1619(3) 0.061(2) Uani 1 1 d . . . . .
H10 H 1.0938 -0.0066 -0.1777 0.073 Uiso 1 1 calc R U . . .
C11 C 1.1885(7) 0.0785(4) -0.1720(3) 0.0440(18) Uani 1 1 d . . . . .
C12 C 1.4893(7) 0.0075(5) -0.0913(3) 0.076(2) Uani 1 1 d . . . . .
H12A H 1.5426 0.0172 -0.1253 0.115 Uiso 1 1 calc R U . . .
H12B H 1.5327 -0.0508 -0.0685 0.115 Uiso 1 1 calc R U . . .
H12C H 1.4677 0.0584 -0.0643 0.115 Uiso 1 1 calc R U . . .
C13 C 1.2121(10) -0.1666(5) -0.1169(4) 0.120(4) Uani 1 1 d . . . . .
H13A H 1.2804 -0.2200 -0.1316 0.179 Uiso 1 1 calc R U . . .
H13B H 1.1376 -0.1592 -0.1379 0.179 Uiso 1 1 calc R U . . .
H13C H 1.1982 -0.1762 -0.0729 0.179 Uiso 1 1 calc R U . . .
C14 C 1.1023(6) 0.1597(5) -0.2060(3) 0.064(2) Uani 1 1 d . . . . .
H14A H 1.0684 0.2110 -0.1793 0.097 Uiso 1 1 calc R U . . .
H14B H 1.0354 0.1440 -0.2203 0.097 Uiso 1 1 calc R U . . .
H14C H 1.1462 0.1779 -0.2411 0.097 Uiso 1 1 calc R U . . .
C15 C 1.2857(5) 0.3814(4) -0.1000(3) 0.0375(17) Uani 1 1 d . . . . .
H15A H 1.1955 0.4123 -0.0952 0.045 Uiso 1 1 calc R U . . .
H15B H 1.3183 0.4244 -0.1240 0.045 Uiso 1 1 calc R U . . .
C16 C 1.3418(6) 0.3593(4) -0.0363(3) 0.0344(17) Uani 1 1 d . . . . .
H16 H 1.3100 0.4170 -0.0137 0.041 Uiso 1 1 calc R U . . .
C17 C 1.4799(6) 0.3293(4) -0.0429(3) 0.0326(16) Uani 1 1 d . . . . .
C18 C 1.5519(6) 0.2377(4) -0.0385(3) 0.0392(17) Uani 1 1 d . . . . .
H18 H 1.5139 0.1933 -0.0311 0.047 Uiso 1 1 calc R U . . .
C19 C 1.6817(6) 0.2073(5) -0.0446(3) 0.0433(18) Uani 1 1 d . . . . .
C20 C 1.7560(7) 0.1133(5) -0.0407(3) 0.054(2) Uani 1 1 d . . . . .
H20 H 1.7192 0.0680 -0.0346 0.064 Uiso 1 1 calc R U . . .
C21 C 1.8815(7) 0.0865(6) -0.0457(3) 0.066(2) Uani 1 1 d . . . . .
H21 H 1.9309 0.0228 -0.0417 0.079 Uiso 1 1 calc R U . . .
C22 C 1.9368(7) 0.1504(7) -0.0562(4) 0.074(2) Uani 1 1 d . . . . .
H22 H 2.0237 0.1304 -0.0611 0.089 Uiso 1 1 calc R U . . .
C23 C 1.8674(7) 0.2431(6) -0.0598(3) 0.064(2) Uani 1 1 d . . . . .
H23 H 1.9068 0.2868 -0.0657 0.077 Uiso 1 1 calc R U . . .
C24 C 1.7373(7) 0.2741(5) -0.0546(3) 0.0469(19) Uani 1 1 d . . . . .
C25 C 1.6619(7) 0.3686(5) -0.0588(3) 0.051(2) Uani 1 1 d . . . . .
H25 H 1.6982 0.4141 -0.0650 0.061 Uiso 1 1 calc R U . . .
C26 C 1.5383(7) 0.3944(4) -0.0540(3) 0.0443(18) Uani 1 1 d . . . . .
H26 H 1.4891 0.4581 -0.0582 0.053 Uiso 1 1 calc R U . . .
C27 C 1.2151(6) 0.3958(4) 0.0893(3) 0.055(2) Uani 1 1 d . . . . .
H27A H 1.1932 0.4564 0.0662 0.067 Uiso 1 1 calc R U . . .
H27B H 1.1552 0.4028 0.1242 0.067 Uiso 1 1 calc R U . . .
C28 C 1.3415(7) 0.3708(5) 0.1138(3) 0.066(2) Uani 1 1 d . . . . .
H28A H 1.3630 0.3123 0.1384 0.100 Uiso 1 1 calc R U . . .
H28B H 1.3419 0.4195 0.1392 0.100 Uiso 1 1 calc R U . . .
H28C H 1.4018 0.3645 0.0798 0.100 Uiso 1 1 calc R U . . .
C29 C 1.2151(6) 0.2238(4) 0.0838(3) 0.051(2) Uani 1 1 d . . . . .
H29A H 1.2968 0.1991 0.1020 0.062 Uiso 1 1 calc R U . . .
H29B H 1.1525 0.2374 0.1177 0.062 Uiso 1 1 calc R U . . .
C30 C 1.2013(6) 0.1489(4) 0.0477(3) 0.058(2) Uani 1 1 d . . . . .
H30A H 1.1169 0.1689 0.0341 0.088 Uiso 1 1 calc R U . . .
H30B H 1.2198 0.0918 0.0736 0.088 Uiso 1 1 calc R U . . .
H30C H 1.2585 0.1379 0.0121 0.088 Uiso 1 1 calc R U . . .
C31 C 1.0701(5) 0.3635(4) 0.0112(3) 0.0452(19) Uani 1 1 d . . . . .
H31A H 1.0641 0.4232 -0.0101 0.054 Uiso 1 1 calc R U . . .
H31B H 1.0703 0.3216 -0.0202 0.054 Uiso 1 1 calc R U . . .
C33 C 0.4811(5) 0.7652(4) 0.6164(3) 0.0317(16) Uani 1 1 d . . . . .
H33 H 0.4341 0.7670 0.5825 0.038 Uiso 1 1 calc R U . . .
C34 C 0.6257(5) 0.7198(4) 0.6834(3) 0.0311(15) Uani 1 1 d . . . . .
C35 C 0.5427(6) 0.8026(4) 0.6986(3) 0.0329(16) Uani 1 1 d . U . . .
C36 C 0.7403(6) 0.6574(4) 0.7130(3) 0.0503(19) Uani 1 1 d . . . . .
H36A H 0.7459 0.6805 0.7523 0.075 Uiso 1 1 calc R U . . .
H36B H 0.8118 0.6558 0.6867 0.075 Uiso 1 1 calc R U . . .
H36C H 0.7384 0.5951 0.7194 0.075 Uiso 1 1 calc R U . . .
C37 C 0.5388(6) 0.8613(4) 0.7500(3) 0.054(2) Uani 1 1 d . . . . .
H37A H 0.4562 0.8828 0.7694 0.081 Uiso 1 1 calc R U . . .
H37B H 0.5593 0.9146 0.7341 0.081 Uiso 1 1 calc R U . . .
H37C H 0.5984 0.8249 0.7802 0.081 Uiso 1 1 calc R U . . .
C38 C 0.3518(6) 0.9166(4) 0.6499(3) 0.0319(16) Uani 1 1 d . . . . .
C39 C 0.3720(6) 0.9909(4) 0.6199(3) 0.0436(18) Uani 1 1 d . . . . .
C40 C 0.2709(7) 1.0729(4) 0.6122(3) 0.053(2) Uani 1 1 d . . . . .
H40 H 0.2822 1.1254 0.5918 0.063 Uiso 1 1 calc R U . . .
C41 C 0.1563(7) 1.0790(5) 0.6334(3) 0.054(2) Uani 1 1 d . . . . .
C42 C 0.1405(6) 1.0030(5) 0.6655(3) 0.056(2) Uani 1 1 d . . . . .
H42 H 0.0613 1.0080 0.6818 0.067 Uiso 1 1 calc R U . . .
C43 C 0.2387(6) 0.9200(4) 0.6740(3) 0.0387(17) Uani 1 1 d . . . . .
C44 C 0.4961(6) 0.9847(4) 0.5942(3) 0.063(2) Uani 1 1 d . . . . .
H44A H 0.5268 0.9349 0.5661 0.095 Uiso 1 1 calc R U . . .
H44B H 0.5528 0.9718 0.6274 0.095 Uiso 1 1 calc R U . . .
H44C H 0.4900 1.0433 0.5722 0.095 Uiso 1 1 calc R U . . .
C45 C 0.0468(7) 1.1676(4) 0.6233(3) 0.090(3) Uani 1 1 d . . . . .
H45A H 0.0704 1.2204 0.6290 0.135 Uiso 1 1 calc R U . . .
H45B H -0.0200 1.1678 0.6525 0.135 Uiso 1 1 calc R U . . .
H45C H 0.0192 1.1720 0.5817 0.135 Uiso 1 1 calc R U . . .
C46 C 0.2201(6) 0.8383(4) 0.7078(3) 0.055(2) Uani 1 1 d . . . . .
H46A H 0.2282 0.7914 0.6792 0.083 Uiso 1 1 calc R U . . .
H46B H 0.1379 0.8578 0.7276 0.083 Uiso 1 1 calc R U . . .
H46C H 0.2820 0.8123 0.7388 0.083 Uiso 1 1 calc R U . . .
C47 C 0.6421(5) 0.6147(3) 0.5966(3) 0.0357(17) Uani 1 1 d . . . . .
H47A H 0.5819 0.5850 0.5921 0.043 Uiso 1 1 calc R U . . .
H47B H 0.7119 0.5700 0.6191 0.043 Uiso 1 1 calc R U . . .
C48 C 0.6885(6) 0.6391(4) 0.5335(3) 0.0331(16) Uani 1 1 d . . . . .
H48 H 0.7182 0.5825 0.5098 0.040 Uiso 1 1 calc R U . . .
C49 C 0.7962(6) 0.6703(4) 0.5399(3) 0.0320(16) Uani 1 1 d . . . . .
C50 C 0.7783(6) 0.7618(4) 0.5346(3) 0.0343(16) Uani 1 1 d . . . . .
H50 H 0.6990 0.8057 0.5262 0.041 Uiso 1 1 calc R U . . .
C51 C 0.8757(7) 0.7920(4) 0.5415(3) 0.0399(17) Uani 1 1 d . . . . .
C52 C 0.8585(7) 0.8869(4) 0.5373(3) 0.052(2) Uani 1 1 d . . . . .
H52 H 0.7797 0.9313 0.5286 0.062 Uiso 1 1 calc R U . . .
C53 C 0.9529(9) 0.9156(6) 0.5455(3) 0.070(2) Uani 1 1 d . . . . .
H53 H 0.9391 0.9796 0.5437 0.084 Uiso 1 1 calc R U . . .
C54 C 1.0680(8) 0.8517(7) 0.5562(3) 0.067(2) Uani 1 1 d . . . . .
H54 H 1.1337 0.8725 0.5604 0.080 Uiso 1 1 calc R U . . .
C55 C 1.0914(7) 0.7582(6) 0.5612(3) 0.066(2) Uani 1 1 d . . . . .
H55 H 1.1715 0.7153 0.5694 0.079 Uiso 1 1 calc R U . . .
C56 C 0.9938(7) 0.7272(5) 0.5539(3) 0.0477(19) Uani 1 1 d . . . . .
C57 C 1.0094(7) 0.6329(5) 0.5580(3) 0.062(2) Uani 1 1 d . . . . .
H57 H 1.0886 0.5879 0.5651 0.075 Uiso 1 1 calc R U . . .
C58 C 0.9127(6) 0.6046(4) 0.5520(3) 0.049(2) Uani 1 1 d . . . . .
H58 H 0.9249 0.5408 0.5560 0.058 Uiso 1 1 calc R U . . .
C59 C 0.6136(6) 0.6079(4) 0.4091(3) 0.0505(19) Uani 1 1 d . . . . .
H59A H 0.6489 0.5470 0.4315 0.061 Uiso 1 1 calc R U . . .
H59B H 0.5637 0.6009 0.3766 0.061 Uiso 1 1 calc R U . . .
C60 C 0.7203(6) 0.6333(4) 0.3786(3) 0.066(2) Uani 1 1 d . . . . .
H60A H 0.6871 0.6925 0.3552 0.099 Uiso 1 1 calc R U . . .
H60B H 0.7688 0.5854 0.3513 0.099 Uiso 1 1 calc R U . . .
H60C H 0.7728 0.6380 0.4100 0.099 Uiso 1 1 calc R U . . .
C61 C 0.4503(6) 0.7781(4) 0.4195(3) 0.0462(18) Uani 1 1 d . . . . .
H61A H 0.5117 0.8037 0.4015 0.055 Uiso 1 1 calc R U . . .
H61B H 0.4079 0.7664 0.3854 0.055 Uiso 1 1 calc R U . . .
C63 C 0.4265(6) 0.6370(4) 0.4924(3) 0.0411(17) Uani 1 1 d . . . . .
H63A H 0.4749 0.5772 0.5133 0.049 Uiso 1 1 calc R U . . .
H63B H 0.3799 0.6790 0.5242 0.049 Uiso 1 1 calc R U . . .
C70 C 0.0526(7) 0.5885(4) 0.2393(4) 0.055(2) Uani 1 1 d . . . . .
C68 C 0.1507(8) 0.6105(4) 0.3261(4) 0.066(2) Uani 1 1 d . . . . .
H68 H 0.1507 0.6173 0.3685 0.079 Uiso 1 1 calc R U . . .
C69 C 0.0524(6) 0.5995(4) 0.3016(3) 0.0512(19) Uani 1 1 d . . . . .
H69 H -0.0161 0.5993 0.3272 0.061 Uiso 1 1 calc R U . . .
C71 C -0.0538(8) 0.5798(5) 0.2125(4) 0.106(3) Uani 1 1 d . . . . .
H71A H -0.0697 0.6157 0.1733 0.159 Uiso 1 1 calc R U . . .
H71B H -0.1261 0.6031 0.2401 0.159 Uiso 1 1 calc R U . . .
H71C H -0.0368 0.5148 0.2062 0.159 Uiso 1 1 calc R U . . .
B1 B 1.2012(7) 0.3206(5) 0.0446(3) 0.043(2) Uani 1 1 d . . . . .
B2 B 0.5223(7) 0.6803(5) 0.4561(3) 0.037(2) Uani 1 1 d . . . . .
N1 N 1.3171(4) 0.1642(3) -0.1539(2) 0.0312(13) Uani 1 1 d . . . . .
N2 N 1.3143(4) 0.2974(3) -0.1331(2) 0.0307(13) Uani 1 1 d . . . . .
N5 N 0.4545(4) 0.8300(3) 0.6557(2) 0.0310(13) Uani 1 1 d . . . . .
N6 N 0.5837(4) 0.6975(3) 0.6320(2) 0.0289(12) Uani 1 1 d . . . . .
O1 O 1.3069(3) 0.2930(2) -0.00324(17) 0.0342(11) Uani 1 1 d . . . . .
O2 O 0.5960(3) 0.7061(2) 0.50252(17) 0.0319(10) Uani 1 1 d . . . . .

loop_
_atom_site_aniso_label
_atom_site_aniso_U_11
_atom_site_aniso_U_22
_atom_site_aniso_U_33
_atom_site_aniso_U_23
_atom_site_aniso_U_13
_atom_site_aniso_U_12
C32 0.053(5) 0.045(4) 0.091(6) -0.011(4) 0.016(5) -0.010(4)
C62 0.059(5) 0.039(4) 0.072(6) 0.003(4) -0.003(4) -0.013(4)
C64 0.065(5) 0.048(4) 0.074(6) -0.013(4) -0.012(4) -0.029(4)
C79A 0.057(10) 0.096(9) 0.067(9) -0.001(7) 0.000(9) -0.027(10)
C80A 0.040(10) 0.114(10) 0.054(9) 0.014(8) -0.006(8) -0.024(10)
C81A 0.050(10) 0.111(10) 0.100(11) 0.032(10) -0.017(10) -0.051(10)
C82A 0.089(14) 0.134(13) 0.119(12) -0.012(11) -0.017(14) -0.029(14)
C83A 0.122(15) 0.172(15) 0.048(10) -0.010(8) -0.016(11) -0.024(14)
C84A 0.087(14) 0.133(12) 0.057(9) 0.032(9) 0.002(10) -0.022(12)
C85A 0.097(18) 0.095(11) 0.138(18) -0.010(12) 0.014(16) -0.011(14)
C79B 0.072(12) 0.196(17) 0.095(12) -0.010(11) 0.006(10) -0.041(13)
C80B 0.066(13) 0.199(18) 0.072(11) 0.015(11) 0.021(9) -0.053(13)
C81B 0.078(13) 0.204(17) 0.105(13) 0.015(13) 0.025(11) -0.043(13)
C82B 0.085(15) 0.219(19) 0.128(15) -0.013(13) 0.028(14) -0.067(16)
C83B 0.086(13) 0.23(2) 0.100(13) -0.014(13) 0.007(11) -0.066(15)
C84B 0.067(13) 0.221(19) 0.074(10) 0.008(13) 0.009(10) -0.068(13)
C85B 0.142(19) 0.147(16) 0.209(19) -0.009(15) -0.013(16) -0.054(14)
C66 0.080(7) 0.074(6) 0.100(8) -0.004(6) 0.000(6) -0.037(5)
C67 0.072(7) 0.067(5) 0.075(7) -0.006(5) -0.021(6) -0.021(5)
C65 0.080(7) 0.056(5) 0.045(5) -0.001(4) -0.007(5) -0.026(5)
C72 0.154(8) 0.037(5) 0.098(6) 0.006(5) 0.001(6) -0.035(6)
C73 0.125(7) 0.046(5) 0.141(8) 0.003(6) 0.049(7) -0.033(6)
C74 0.103(7) 0.054(5) 0.195(10) 0.016(7) -0.019(6) -0.040(5)
C75 0.176(9) 0.039(5) 0.124(7) -0.004(5) -0.033(7) -0.023(7)
C76 0.131(7) 0.042(5) 0.102(7) -0.008(5) 0.047(6) -0.020(6)
C77 0.090(6) 0.033(4) 0.140(8) 0.024(5) -0.005(5) -0.028(4)
C78 0.143(7) 0.143(7) 0.148(7) -0.005(2) -0.009(2) -0.055(3)
C1 0.041(4) 0.030(4) 0.031(4) 0.002(4) 0.000(3) -0.009(3)
C2 0.039(4) 0.035(4) 0.030(4) -0.005(3) 0.000(3) -0.011(3)
C3 0.040(4) 0.038(4) 0.029(4) -0.009(3) 0.006(3) -0.015(3)
C4 0.078(6) 0.052(4) 0.048(5) -0.008(4) 0.015(4) -0.026(4)
C5 0.067(5) 0.048(4) 0.055(5) 0.000(4) 0.013(4) -0.024(4)
C6 0.050(5) 0.025(4) 0.038(4) -0.004(4) 0.003(4) -0.013(4)
C7 0.070(6) 0.030(4) 0.040(5) -0.005(4) 0.010(4) -0.014(4)
C8 0.111(8) 0.029(5) 0.049(5) 0.000(4) -0.001(5) -0.016(5)
C9 0.145(9) 0.042(5) 0.044(6) -0.015(4) 0.020(6) -0.055(6)
C10 0.091(6) 0.069(6) 0.044(5) -0.014(5) 0.008(4) -0.054(5)
C11 0.064(5) 0.036(4) 0.038(5) -0.006(4) 0.005(4) -0.026(4)
C12 0.077(6) 0.053(5) 0.078(6) 0.013(4) -0.012(5) 0.000(4)
C13 0.261(13) 0.072(6) 0.071(7) -0.009(5) 0.010(7) -0.115(8)
C14 0.062(5) 0.079(6) 0.068(6) -0.003(5) -0.016(4) -0.042(5)
C15 0.038(4) 0.029(4) 0.044(5) -0.005(3) -0.003(3) -0.008(3)
C16 0.049(5) 0.020(3) 0.033(4) -0.005(3) -0.001(3) -0.010(3)
C17 0.034(4) 0.039(4) 0.027(4) -0.006(3) -0.002(3) -0.016(4)
C18 0.039(5) 0.037(4) 0.043(5) -0.005(3) -0.004(3) -0.014(4)
C19 0.030(5) 0.051(5) 0.047(5) -0.005(4) 0.000(3) -0.012(4)
C20 0.045(5) 0.054(5) 0.056(5) -0.008(4) -0.001(4) -0.010(4)
C21 0.033(5) 0.085(6) 0.063(6) -0.014(5) -0.005(4) 0.001(5)
C22 0.037(5) 0.108(7) 0.073(6) -0.007(6) -0.009(4) -0.020(6)
C23 0.053(6) 0.099(7) 0.048(5) 0.001(5) -0.006(4) -0.038(5)
C24 0.039(5) 0.066(5) 0.039(5) -0.005(4) -0.002(4) -0.022(5)
C25 0.058(6) 0.049(5) 0.055(5) 0.009(4) -0.001(4) -0.035(4)
C26 0.050(5) 0.041(4) 0.044(5) 0.009(3) -0.011(4) -0.019(4)
C27 0.071(6) 0.053(4) 0.042(5) -0.013(4) 0.010(4) -0.021(4)
C28 0.084(6) 0.073(5) 0.049(5) -0.015(4) -0.003(4) -0.035(5)
C29 0.058(5) 0.037(4) 0.051(5) 0.005(4) 0.011(4) -0.011(4)
C30 0.067(5) 0.036(4) 0.070(6) 0.003(4) -0.009(4) -0.016(4)
C31 0.047(5) 0.032(4) 0.054(5) -0.012(3) 0.020(4) -0.014(3)
C33 0.036(4) 0.030(4) 0.029(4) -0.007(3) -0.002(3) -0.012(3)
C34 0.028(4) 0.033(4) 0.032(4) 0.001(3) -0.002(3) -0.012(3)
C35 0.0333(18) 0.0329(18) 0.0325(19) -0.0028(11) -0.0016(11) -0.0120(11)
C36 0.049(5) 0.054(4) 0.042(5) 0.000(4) -0.011(4) -0.011(4)
C37 0.060(5) 0.054(4) 0.041(5) -0.017(4) -0.012(4) -0.008(4)
C38 0.035(4) 0.020(4) 0.029(4) -0.004(3) 0.003(3) 0.003(3)
C39 0.063(5) 0.036(4) 0.032(4) -0.002(4) 0.000(4) -0.018(4)
C40 0.069(6) 0.026(4) 0.046(5) 0.001(4) -0.003(4) 0.002(4)
C41 0.056(6) 0.041(5) 0.038(5) -0.003(4) -0.002(4) 0.016(4)
C42 0.047(5) 0.057(5) 0.047(5) -0.006(4) 0.004(4) 0.002(4)
C43 0.030(4) 0.038(4) 0.037(4) -0.007(3) 0.000(3) 0.001(4)
C44 0.069(6) 0.053(5) 0.072(6) 0.003(4) 0.012(5) -0.031(4)
C45 0.096(7) 0.056(5) 0.075(6) -0.001(5) -0.005(5) 0.022(5)
C46 0.054(5) 0.046(4) 0.059(5) 0.003(4) 0.013(4) -0.015(4)
C47 0.037(4) 0.020(3) 0.049(5) -0.010(3) 0.003(3) -0.007(3)
C48 0.041(4) 0.025(4) 0.032(4) -0.004(3) 0.003(4) -0.012(4)
C49 0.034(4) 0.032(4) 0.029(4) -0.006(3) 0.005(3) -0.011(4)
C50 0.041(4) 0.030(4) 0.032(4) -0.001(3) -0.006(3) -0.013(3)
C51 0.049(5) 0.048(5) 0.031(4) -0.010(4) 0.003(4) -0.027(4)
C52 0.059(5) 0.046(5) 0.058(5) -0.002(4) 0.003(4) -0.028(4)
C53 0.084(7) 0.073(6) 0.069(6) -0.011(5) 0.016(5) -0.051(6)
C54 0.063(6) 0.112(7) 0.052(5) -0.014(5) 0.016(5) -0.064(6)
C55 0.055(6) 0.088(6) 0.065(6) -0.001(5) 0.007(4) -0.040(5)
C56 0.041(5) 0.061(5) 0.046(5) -0.005(4) 0.004(4) -0.025(5)
C57 0.035(5) 0.059(6) 0.086(7) -0.005(5) 0.002(4) -0.010(4)
C58 0.045(5) 0.033(4) 0.066(5) -0.010(4) 0.004(4) -0.010(4)
C59 0.059(5) 0.047(4) 0.044(5) -0.012(4) -0.001(4) -0.015(4)
C60 0.071(6) 0.068(5) 0.054(5) -0.015(4) 0.019(4) -0.022(4)
C61 0.059(5) 0.045(4) 0.042(5) -0.002(4) -0.007(4) -0.026(4)
C63 0.049(4) 0.032(4) 0.043(5) -0.006(3) 0.002(4) -0.015(3)
C70 0.050(6) 0.034(4) 0.075(6) 0.003(4) -0.022(5) -0.008(4)
C68 0.058(6) 0.043(4) 0.080(6) -0.007(4) -0.007(6) 0.003(4)
C69 0.042(5) 0.042(4) 0.057(6) -0.003(4) -0.011(4) 0.001(4)
C71 0.085(7) 0.085(6) 0.149(9) 0.002(6) -0.055(6) -0.024(5)
B1 0.043(5) 0.036(5) 0.042(5) -0.006(4) -0.001(4) -0.005(4)
B2 0.051(5) 0.029(4) 0.030(5) -0.004(4) -0.011(4) -0.013(4)
N1 0.043(3) 0.028(3) 0.024(3) -0.002(3) 0.003(3) -0.013(3)
N2 0.030(3) 0.022(3) 0.039(4) 0.001(3) -0.003(3) -0.009(2)
N5 0.033(3) 0.025(3) 0.036(3) -0.007(3) -0.001(3) -0.011(3)
N6 0.029(3) 0.021(3) 0.037(4) -0.004(3) 0.003(3) -0.009(3)
O1 0.037(3) 0.025(2) 0.039(3) -0.006(2) 0.004(2) -0.009(2)
O2 0.036(3) 0.023(2) 0.035(3) -0.002(2) -0.005(2) -0.009(2)

loop_
_atom_type_symbol
_atom_type_description
_atom_type_scat_dispersion_real
_atom_type_scat_dispersion_imag
_atom_type_scat_source
C C 0.0033 0.0016 'International Tables Vol C Tables 4.2.6.8 and 6.1.1.4'
H H 0.0000 0.0000 'International Tables Vol C Tables 4.2.6.8 and 6.1.1.4'
B B 0.0013 0.0007 'International Tables Vol C Tables 4.2.6.8 and 6.1.1.4'
N N 0.0061 0.0033 'International Tables Vol C Tables 4.2.6.8 and 6.1.1.4'
O O 0.0106 0.0060 'International Tables Vol C Tables 4.2.6.8 and 6.1.1.4'

loop_
_geom_angle_atom_site_label_1
_geom_angle_atom_site_label_2
_geom_angle_atom_site_label_3
_geom_angle
C31 C32 H32A 109.5
C31 C32 H32B 109.5
H32A C32 H32B 109.5
C31 C32 H32C 109.5
H32A C32 H32C 109.5
H32B C32 H32C 109.5
C61 C62 H62A 109.5
C61 C62 H62B 109.5
H62A C62 H62B 109.5
C61 C62 H62C 109.5
H62A C62 H62C 109.5
H62B C62 H62C 109.5
C63 C64 H64A 109.5
C63 C64 H64B 109.5
H64A C64 H64B 109.5
C63 C64 H64C 109.5
H64A C64 H64C 109.5
H64B C64 H64C 109.5
C80A C79A C84A 120.0
C80A C79A C85A 119.3(12)
C84A C79A C85A 120.7(12)
C79A C80A C81A 120.0
C79A C80A H80A 120.0
C81A C80A H80A 120.0
C82A C81A C80A 120.0
C82A C81A H81A 120.0
C80A C81A H81A 120.0
C81A C82A C83A 120.0
C81A C82A H82A 120.0
C83A C82A H82A 120.0
C84A C83A C82A 120.0
C84A C83A H83A 120.0
C82A C83A H83A 120.0
C83A C84A C79A 120.0
C83A C84A H84A 120.0
C79A C84A H84A 120.0
C79A C85A H85A 109.5
C79A C85A H85B 109.5
H85A C85A H85B 109.5
C79A C85A H85C 109.5
H85A C85A H85C 109.5
H85B C85A H85C 109.5
C80B C79B C84B 120.0
C80B C79B C85B 122.6(15)
C84B C79B C85B 117.2(15)
C81B C80B C79B 120.0
C81B C80B H80B 120.0
C79B C80B H80B 120.0
C80B C81B C82B 120.0
C80B C81B H81B 120.0
C82B C81B H81B 120.0
C81B C82B C83B 120.0
C81B C82B H82B 120.0
C83B C82B H82B 120.0
C84B C83B C82B 120.0
C84B C83B H83B 120.0
C82B C83B H83B 120.0
C83B C84B C79B 120.0
C83B C84B H84B 120.0
C79B C84B H84B 120.0
C79B C85B H85D 109.5
C79B C85B H85E 109.5
H85D C85B H85E 109.5
C79B C85B H85F 109.5
H85D C85B H85F 109.5
H85E C85B H85F 109.5
C67 C66 C65 120.7(8)
C67 C66 H66 119.6
C65 C66 H66 119.6
C66 C67 C68 120.2(8)
C66 C67 H67 119.9
C68 C67 H67 119.9
C66 C65 C70 120.9(8)
C66 C65 H65 119.5
C70 C65 H65 119.5
C73 C72 C77 120.0
C73 C72 H72 120.0
C77 C72 H72 120.0
C74 C73 C72 120.0
C74 C73 H73 120.0
C72 C73 H73 120.0
C73 C74 C75 120.0
C73 C74 H74 120.0
C75 C74 H74 120.0
C74 C75 C76 120.0
C74 C75 H75 120.0
C76 C75 H75 120.0
C77 C76 C75 120.0
C77 C76 H76 120.0
C75 C76 H76 120.0
C76 C77 C72 120.0
C76 C77 C78 123.6(8)
C72 C77 C78 116.3(8)
C77 C78 H78A 109.5
C77 C78 H78B 109.5
H78A C78 H78B 109.5
C77 C78 H78C 109.5
H78A C78 H78C 109.5
H78B C78 H78C 109.5
N2 C1 N1 108.8(5)
N2 C1 H1 125.6
N1 C1 H1 125.6
C3 C2 N1 106.6(5)
C3 C2 C4 131.3(6)
N1 C2 C4 122.2(5)
C2 C3 N2 106.8(5)
C2 C3 C5 130.4(6)
N2 C3 C5 122.7(5)
C2 C4 H4A 109.5
C2 C4 H4B 109.5
H4A C4 H4B 109.5
C2 C4 H4C 109.5
H4A C4 H4C 109.5
H4B C4 H4C 109.5
C3 C5 H5A 109.5
C3 C5 H5B 109.5
H5A C5 H5B 109.5
C3 C5 H5C 109.5
H5A C5 H5C 109.5
H5B C5 H5C 109.5
C11 C6 C7 124.2(6)
C11 C6 N1 118.5(6)
C7 C6 N1 117.3(6)
C8 C7 C6 116.5(7)
C8 C7 C12 121.3(7)
C6 C7 C12 122.1(6)
C9 C8 C7 122.2(8)
C9 C8 H8 118.9
C7 C8 H8 118.9
C8 C9 C10 118.8(7)
C8 C9 C13 120.5(9)
C10 C9 C13 120.6(9)
C9 C10 C11 122.1(7)
C9 C10 H10 119.0
C11 C10 H10 119.0
C6 C11 C10 116.2(7)
C6 C11 C14 122.8(6)
C10 C11 C14 121.0(7)
C7 C12 H12A 109.5
C7 C12 H12B 109.5
H12A C12 H12B 109.5
C7 C12 H12C 109.5
H12A C12 H12C 109.5
H12B C12 H12C 109.5
C9 C13 H13A 109.5
C9 C13 H13B 109.5
H13A C13 H13B 109.5
C9 C13 H13C 109.5
H13A C13 H13C 109.5
H13B C13 H13C 109.5
C11 C14 H14A 109.5
C11 C14 H14B 109.5
H14A C14 H14B 109.5
C11 C14 H14C 109.5
H14A C14 H14C 109.5
H14B C14 H14C 109.5
N2 C15 C16 111.7(4)
N2 C15 H15A 109.3
C16 C15 H15A 109.3
N2 C15 H15B 109.3
C16 C15 H15B 109.3
H15A C15 H15B 107.9
O1 C16 C17 111.2(5)
O1 C16 C15 111.0(5)
C17 C16 C15 109.9(5)
O1 C16 H16 108.2
C17 C16 H16 108.2
C15 C16 H16 108.2
C18 C17 C26 118.3(6)
C18 C17 C16 120.3(6)
C26 C17 C16 121.4(6)
C17 C18 C19 121.7(6)
C17 C18 H18 119.2
C19 C18 H18 119.2
C20 C19 C24 119.5(6)
C20 C19 C18 121.9(7)
C24 C19 C18 118.6(6)
C21 C20 C19 120.3(7)
C21 C20 H20 119.9
C19 C20 H20 119.9
C20 C21 C22 121.0(7)
C20 C21 H21 119.5
C22 C21 H21 119.5
C21 C22 C23 120.5(7)
C21 C22 H22 119.8
C23 C22 H22 119.8
C22 C23 C24 120.5(7)
C22 C23 H23 119.8
C24 C23 H23 119.8
C25 C24 C19 119.1(6)
C25 C24 C23 122.6(7)
C19 C24 C23 118.3(7)
C26 C25 C24 120.2(6)
C26 C25 H25 119.9
C24 C25 H25 119.9
C25 C26 C17 122.0(6)
C25 C26 H26 119.0
C17 C26 H26 119.0
C28 C27 B1 115.0(5)
C28 C27 H27A 108.5
B1 C27 H27A 108.5
C28 C27 H27B 108.5
B1 C27 H27B 108.5
H27A C27 H27B 107.5
C27 C28 H28A 109.5
C27 C28 H28B 109.5
H28A C28 H28B 109.5
C27 C28 H28C 109.5
H28A C28 H28C 109.5
H28B C28 H28C 109.5
C30 C29 B1 115.3(5)
C30 C29 H29A 108.5
B1 C29 H29A 108.5
C30 C29 H29B 108.5
B1 C29 H29B 108.5
H29A C29 H29B 107.5
C29 C30 H30A 109.5
C29 C30 H30B 109.5
H30A C30 H30B 109.5
C29 C30 H30C 109.5
H30A C30 H30C 109.5
H30B C30 H30C 109.5
C32 C31 B1 116.0(6)
C32 C31 H31A 108.3
B1 C31 H31A 108.3
C32 C31 H31B 108.3
B1 C31 H31B 108.3
H31A C31 H31B 107.4
N6 C33 N5 108.9(5)
N6 C33 H33 125.5
N5 C33 H33 125.5
C35 C34 N6 106.4(5)
C35 C34 C36 131.2(6)
N6 C34 C36 122.4(5)
C34 C35 N5 107.2(5)
C34 C35 C37 130.8(6)
N5 C35 C37 122.0(5)
C34 C36 H36A 109.5
C34 C36 H36B 109.5
H36A C36 H36B 109.5
C34 C36 H36C 109.5
H36A C36 H36C 109.5
H36B C36 H36C 109.5
C35 C37 H37A 109.5
C35 C37 H37B 109.5
H37A C37 H37B 109.5
C35 C37 H37C 109.5
H37A C37 H37C 109.5
H37B C37 H37C 109.5
C39 C38 C43 123.5(6)
C39 C38 N5 118.2(6)
C43 C38 N5 118.3(5)
C38 C39 C40 117.6(6)
C38 C39 C44 122.1(6)
C40 C39 C44 120.3(6)
C41 C40 C39 121.2(7)
C41 C40 H40 119.4
C39 C40 H40 119.4
C40 C41 C42 119.4(6)
C40 C41 C45 120.7(7)
C42 C41 C45 119.9(7)
C43 C42 C41 121.1(7)
C43 C42 H42 119.4
C41 C42 H42 119.4
C38 C43 C42 117.1(6)
C38 C43 C46 122.3(5)
C42 C43 C46 120.6(6)
C39 C44 H44A 109.5
C39 C44 H44B 109.5
H44A C44 H44B 109.5
C39 C44 H44C 109.5
H44A C44 H44C 109.5
H44B C44 H44C 109.5
C41 C45 H45A 109.5
C41 C45 H45B 109.5
H45A C45 H45B 109.5
C41 C45 H45C 109.5
H45A C45 H45C 109.5
H45B C45 H45C 109.5
C43 C46 H46A 109.5
C43 C46 H46B 109.5
H46A C46 H46B 109.5
C43 C46 H46C 109.5
H46A C46 H46C 109.5
H46B C46 H46C 109.5
N6 C47 C48 111.6(4)
N6 C47 H47A 109.3
C48 C47 H47A 109.3
N6 C47 H47B 109.3
C48 C47 H47B 109.3
H47A C47 H47B 108.0
O2 C48 C49 110.8(5)
O2 C48 C47 111.0(5)
C49 C48 C47 109.6(5)
O2 C48 H48 108.5
C49 C48 H48 108.5
C47 C48 H48 108.5
C50 C49 C58 120.3(6)
C50 C49 C48 120.0(6)
C58 C49 C48 119.7(5)
C49 C50 C51 120.9(6)
C49 C50 H50 119.6
C51 C50 H50 119.6
C50 C51 C56 119.9(6)
C50 C51 C52 121.7(7)
C56 C51 C52 118.4(6)
C53 C52 C51 121.3(7)
C53 C52 H52 119.4
C51 C52 H52 119.4
C52 C53 C54 119.8(7)
C52 C53 H53 120.1
C54 C53 H53 120.1
C53 C54 C55 122.1(7)
C53 C54 H54 119.0
C55 C54 H54 119.0
C54 C55 C56 118.9(7)
C54 C55 H55 120.6
C56 C55 H55 120.6
C51 C56 C57 117.7(7)
C51 C56 C55 119.6(7)
C57 C56 C55 122.7(7)
C58 C57 C56 121.7(7)
C58 C57 H57 119.2
C56 C57 H57 119.2
C57 C58 C49 119.6(6)
C57 C58 H58 120.2
C49 C58 H58 120.2
C60 C59 B2 116.3(5)
C60 C59 H59A 108.2
B2 C59 H59A 108.2
C60 C59 H59B 108.2
B2 C59 H59B 108.2
H59A C59 H59B 107.4
C59 C60 H60A 109.5
C59 C60 H60B 109.5
H60A C60 H60B 109.5
C59 C60 H60C 109.5
H60A C60 H60C 109.5
H60B C60 H60C 109.5
C62 C61 B2 115.2(5)
C62 C61 H61A 108.5
B2 C61 H61A 108.5
C62 C61 H61B 108.5
B2 C61 H61B 108.5
H61A C61 H61B 107.5
C64 C63 B2 114.9(5)
C64 C63 H63A 108.6
B2 C63 H63A 108.6
C64 C63 H63B 108.6
B2 C63 H63B 108.6
H63A C63 H63B 107.5
C65 C70 C69 118.1(7)
C65 C70 C71 121.1(8)
C69 C70 C71 120.7(8)
C67 C68 C69 119.7(8)
C67 C68 H68 120.2
C69 C68 H68 120.2
C68 C69 C70 120.3(7)
C68 C69 H69 119.8
C70 C69 H69 119.8
C70 C71 H71A 109.5
C70 C71 H71B 109.5
H71A C71 H71B 109.5
C70 C71 H71C 109.5
H71A C71 H71C 109.5
H71B C71 H71C 109.5
O1 B1 C31 109.9(5)
O1 B1 C29 104.1(5)
C31 B1 C29 111.2(6)
O1 B1 C27 110.9(5)
C31 B1 C27 110.3(5)
C29 B1 C27 110.2(6)
O2 B2 C61 103.4(5)
O2 B2 C59 111.1(5)
C61 B2 C59 109.9(5)
O2 B2 C63 109.7(5)
C61 B2 C63 111.8(5)
C59 B2 C63 110.7(5)
C1 N1 C2 108.8(5)
C1 N1 C6 124.0(5)
C2 N1 C6 127.2(5)
C1 N2 C3 109.0(5)
C1 N2 C15 123.4(5)
C3 N2 C15 127.5(5)
C33 N5 C35 108.7(5)
C33 N5 C38 123.3(5)
C35 N5 C38 127.9(5)
C33 N6 C34 108.8(4)
C33 N6 C47 123.2(5)
C34 N6 C47 128.0(5)
C16 O1 B1 120.7(4)
C48 O2 B2 120.8(4)

loop_
_geom_bond_atom_site_label_1
_geom_bond_atom_site_label_2
_geom_bond_distance
C32 C31 1.525(8)
C32 H32A 0.9800
C32 H32B 0.9800
C32 H32C 0.9800
C62 C61 1.536(7)
C62 H62A 0.9800
C62 H62B 0.9800
C62 H62C 0.9800
C64 C63 1.532(8)
C64 H64A 0.9800
C64 H64B 0.9800
C64 H64C 0.9800
C79A C80A 1.3900
C79A C84A 1.3900
C79A C85A 1.433(15)
C80A C81A 1.3900
C80A H80A 0.9500
C81A C82A 1.3900
C81A H81A 0.9500
C82A C83A 1.3900
C82A H82A 0.9500
C83A C84A 1.3900
C83A H83A 0.9500
C84A H84A 0.9500
C85A H85A 0.9800
C85A H85B 0.9800
C85A H85C 0.9800
C79B C80B 1.3900
C79B C84B 1.3900
C79B C85B 1.408(16)
C80B C81B 1.3900
C80B H80B 0.9500
C81B C82B 1.3900
C81B H81B 0.9500
C82B C83B 1.3900
C82B H82B 0.9500
C83B C84B 1.3900
C83B H83B 0.9500
C84B H84B 0.9500
C85B H85D 0.9800
C85B H85E 0.9800
C85B H85F 0.9800
C66 C67 1.358(10)
C66 C65 1.359(10)
C66 H66 0.9500
C67 C68 1.362(10)
C67 H67 0.9500
C65 C70 1.365(9)
C65 H65 0.9500
C72 C73 1.3900
C72 C77 1.3900
C72 H72 0.9500
C73 C74 1.3900
C73 H73 0.9500
C74 C75 1.3900
C74 H74 0.9500
C75 C76 1.3900
C75 H75 0.9500
C76 C77 1.3900
C76 H76 0.9500
C77 C78 1.458(13)
C78 H78A 0.9800
C78 H78B 0.9800
C78 H78C 0.9800
C1 N2 1.323(6)
C1 N1 1.326(6)
C1 H1 0.9500
C2 C3 1.359(7)
C2 N1 1.386(7)
C2 C4 1.484(8)
C3 N2 1.379(7)
C3 C5 1.495(8)
C4 H4A 0.9800
C4 H4B 0.9800
C4 H4C 0.9800
C5 H5A 0.9800
C5 H5B 0.9800
C5 H5C 0.9800
C6 C11 1.362(9)
C6 C7 1.393(8)
C6 N1 1.455(7)
C7 C8 1.382(9)
C7 C12 1.493(9)
C8 C9 1.363(11)
C8 H8 0.9500
C9 C10 1.378(10)
C9 C13 1.537(9)
C10 C11 1.398(9)
C10 H10 0.9500
C11 C14 1.483(9)
C12 H12A 0.9800
C12 H12B 0.9800
C12 H12C 0.9800
C13 H13A 0.9800
C13 H13B 0.9800
C13 H13C 0.9800
C14 H14A 0.9800
C14 H14B 0.9800
C14 H14C 0.9800
C15 N2 1.472(6)
C15 C16 1.548(8)
C15 H15A 0.9900
C15 H15B 0.9900
C16 O1 1.384(6)
C16 C17 1.511(8)
C16 H16 1.0000
C17 C18 1.367(7)
C17 C26 1.418(8)
C18 C19 1.417(8)
C18 H18 0.9500
C19 C20 1.404(8)
C19 C24 1.415(8)
C20 C21 1.372(9)
C20 H20 0.9500
C21 C22 1.373(9)
C21 H21 0.9500
C22 C23 1.375(9)
C22 H22 0.9500
C23 C24 1.419(9)
C23 H23 0.9500
C24 C25 1.413(8)
C25 C26 1.351(8)
C25 H25 0.9500
C26 H26 0.9500
C27 C28 1.511(9)
C27 B1 1.652(9)
C27 H27A 0.9900
C27 H27B 0.9900
C28 H28A 0.9800
C28 H28B 0.9800
C28 H28C 0.9800
C29 C30 1.529(8)
C29 B1 1.638(9)
C29 H29A 0.9900
C29 H29B 0.9900
C30 H30A 0.9800
C30 H30B 0.9800
C30 H30C 0.9800
C31 B1 1.632(9)
C31 H31A 0.9900
C31 H31B 0.9900
C33 N6 1.320(6)
C33 N5 1.322(6)
C33 H33 0.9500
C34 C35 1.355(7)
C34 N6 1.382(7)
C34 C36 1.493(8)
C35 N5 1.371(7)
C35 C37 1.504(7)
C36 H36A 0.9800
C36 H36B 0.9800
C36 H36C 0.9800
C37 H37A 0.9800
C37 H37B 0.9800
C37 H37C 0.9800
C38 C39 1.376(8)
C38 C43 1.378(8)
C38 N5 1.445(7)
C39 C40 1.396(8)
C39 C44 1.496(8)
C40 C41 1.364(9)
C40 H40 0.9500
C41 C42 1.397(9)
C41 C45 1.514(8)
C42 C43 1.390(8)
C42 H42 0.9500
C43 C46 1.503(8)
C44 H44A 0.9800
C44 H44B 0.9800
C44 H44C 0.9800
C45 H45A 0.9800
C45 H45B 0.9800
C45 H45C 0.9800
C46 H46A 0.9800
C46 H46B 0.9800
C46 H46C 0.9800
C47 N6 1.481(6)
C47 C48 1.531(7)
C47 H47A 0.9900
C47 H47B 0.9900
C48 O2 1.372(6)
C48 C49 1.527(8)
C48 H48 1.0000
C49 C50 1.361(7)
C49 C58 1.401(8)
C50 C51 1.405(8)
C50 H50 0.9500
C51 C56 1.410(8)
C51 C52 1.416(8)
C52 C53 1.364(9)
C52 H52 0.9500
C53 C54 1.374(10)
C53 H53 0.9500
C54 C55 1.380(9)
C54 H54 0.9500
C55 C56 1.418(9)
C55 H55 0.9500
C56 C57 1.411(8)
C57 C58 1.376(9)
C57 H57 0.9500
C58 H58 0.9500
C59 C60 1.542(8)
C59 B2 1.629(8)
C59 H59A 0.9900
C59 H59B 0.9900
C60 H60A 0.9800
C60 H60B 0.9800
C60 H60C 0.9800
C61 B2 1.624(8)
C61 H61A 0.9900
C61 H61B 0.9900
C63 B2 1.645(9)
C63 H63A 0.9900
C63 H63B 0.9900
C70 C69 1.398(9)
C70 C71 1.468(10)
C68 C69 1.374(9)
C68 H68 0.9500
C69 H69 0.9500
C71 H71A 0.9800
C71 H71B 0.9800
C71 H71C 0.9800
B1 O1 1.530(8)
B2 O2 1.548(8)

loop_
_geom_torsion_atom_site_label_1
_geom_torsion_atom_site_label_2
_geom_torsion_atom_site_label_3
_geom_torsion_atom_site_label_4
_geom_torsion
C84A_b C79A_b C80A_b C81A_b 0.0
C85A C79A C80A C81A -178.8(18)
C79A C80A C81A C82A 0.0
C80A C81A C82A C83A 0.0
C81A C82A C83A C84A 0.0
C82A C83A C84A C79A 0.0
C80A C79A C84A C83A 0.0
C85A C79A C84A C83A 178.8(19)
C84B C79B C80B C81B 0.0
C85B C79B C80B C81B 176(2)
C79B C80B C81B C82B 0.0
C80B C81B C82B C83B 0.0
C81B C82B C83B C84B 0.0
C82B C83B C84B C79B 0.0
C80B C79B C84B C83B 0.0
C85B C79B C84B C83B -176(2)
C65 C66 C67 C68 -0.8(12)
C67 C66 C65 C70 1.1(12)
C77 C72 C73 C74 0.0
C72 C73 C74 C75 0.0
C73 C74 C75 C76 0.0
C74 C75 C76 C77 0.0
C75 C76 C77 C72 0.0
C75 C76 C77 C78 -176.9(8)
C73 C72 C77 C76 0.0
C73 C72 C77 C78 177.1(7)
N1 C2 C3 N2 -0.5(7)
C4 C2 C3 N2 179.4(6)
N1 C2 C3 C5 179.8(6)
C4 C2 C3 C5 -0.2(12)
C11 C6 C7 C8 0.2(9)
N1 C6 C7 C8 177.5(5)
C11 C6 C7 C12 178.6(6)
N1 C6 C7 C12 -4.2(9)
C6 C7 C8 C9 -2.0(10)
C12 C7 C8 C9 179.6(7)
C7 C8 C9 C10 2.6(11)
C7 C8 C9 C13 -175.9(6)
C8 C9 C10 C11 -1.4(11)
C13 C9 C10 C11 177.1(6)
C7 C6 C11 C10 0.9(9)
N1 C6 C11 C10 -176.3(5)
C7 C6 C11 C14 179.8(6)
N1 C6 C11 C14 2.6(9)
C9 C10 C11 C6 -0.3(10)
C9 C10 C11 C14 -179.2(6)
N2 C15 C16 O1 -53.7(6)
N2 C15 C16 C17 69.9(6)
O1 C16 C17 C18 23.9(7)
C15 C16 C17 C18 -99.5(6)
O1 C16 C17 C26 -156.4(5)
C15 C16 C17 C26 80.2(6)
C26 C17 C18 C19 0.1(9)
C16 C17 C18 C19 179.8(5)
C17 C18 C19 C20 -179.4(6)
C17 C18 C19 C24 1.0(9)
C24 C19 C20 C21 1.0(10)
C18 C19 C20 C21 -178.7(6)
C19 C20 C21 C22 -1.9(10)
C20 C21 C22 C23 2.4(12)
C21 C22 C23 C24 -2.1(11)
C20 C19 C24 C25 179.7(6)
C18 C19 C24 C25 -0.6(9)
C20 C19 C24 C23 -0.7(9)
C18 C19 C24 C23 179.0(6)
C22 C23 C24 C25 -179.2(7)
C22 C23 C24 C19 1.2(10)
C19 C24 C25 C26 -0.9(10)
C23 C24 C25 C26 179.5(6)
C24 C25 C26 C17 2.0(10)
C18 C17 C26 C25 -1.6(9)
C16 C17 C26 C25 178.7(6)
N6 C34 C35 N5 -1.6(6)
C36 C34 C35 N5 179.9(6)
N6 C34 C35 C37 179.9(6)
C36 C34 C35 C37 1.4(11)
C43 C38 C39 C40 -2.0(9)
N5 C38 C39 C40 177.2(5)
C43 C38 C39 C44 -180.0(6)
N5 C38 C39 C44 -0.7(9)
C38 C39 C40 C41 -0.3(9)
C44 C39 C40 C41 177.7(6)
C39 C40 C41 C42 2.6(10)
C39 C40 C41 C45 -178.4(6)
C40 C41 C42 C43 -2.7(10)
C45 C41 C42 C43 178.2(6)
C39 C38 C43 C42 1.9(9)
N5 C38 C43 C42 -177.3(5)
C39 C38 C43 C46 -178.5(6)
N5 C38 C43 C46 2.2(9)
C41 C42 C43 C38 0.5(9)
C41 C42 C43 C46 -179.0(6)
N6 C47 C48 O2 -54.6(6)
N6 C47 C48 C49 68.2(6)
O2 C48 C49 C50 21.0(7)
C47 C48 C49 C50 -101.8(6)
O2 C48 C49 C58 -159.8(5)
C47 C48 C49 C58 77.4(6)
C58 C49 C50 C51 -0.4(9)
C48 C49 C50 C51 178.9(5)
C49 C50 C51 C56 0.1(9)
C49 C50 C51 C52 -178.8(5)
C50 C51 C52 C53 178.4(6)
C56 C51 C52 C53 -0.6(10)
C51 C52 C53 C54 1.9(11)
C52 C53 C54 C55 -2.3(12)
C53 C54 C55 C56 1.2(11)
C50 C51 C56 C57 0.9(9)
C52 C51 C56 C57 179.9(6)
C50 C51 C56 C55 -179.5(6)
C52 C51 C56 C55 -0.5(9)
C54 C55 C56 C51 0.2(10)
C54 C55 C56 C57 179.8(7)
C51 C56 C57 C58 -1.8(10)
C55 C56 C57 C58 178.6(7)
C56 C57 C58 C49 1.7(10)
C50 C49 C58 C57 -0.5(9)
C48 C49 C58 C57 -179.8(6)
C66 C65 C70 C69 -0.5(10)
C66 C65 C70 C71 177.1(6)
C66 C67 C68 C69 0.0(11)
C67 C68 C69 C70 0.6(10)
C65 C70 C69 C68 -0.3(9)
C71 C70 C69 C68 -178.0(6)
C32 C31 B1 O1 170.1(5)
C32 C31 B1 C29 55.3(7)
C32 C31 B1 C27 -67.4(7)
C30 C29 B1 O1 -62.2(7)
C30 C29 B1 C31 56.2(7)
C30 C29 B1 C27 178.9(5)
C28 C27 B1 O1 -47.5(8)
C28 C27 B1 C31 -169.5(6)
C28 C27 B1 C29 67.3(7)
C62 C61 B2 O2 -64.6(7)
C62 C61 B2 C59 176.7(5)
C62 C61 B2 C63 53.4(7)
C60 C59 B2 O2 -49.3(8)
C60 C59 B2 C61 64.5(7)
C60 C59 B2 C63 -171.5(6)
C64 C63 B2 O2 171.5(5)
C64 C63 B2 C61 57.4(6)
C64 C63 B2 C59 -65.5(7)
N2 C1 N1 C2 -0.3(7)
N2 C1 N1 C6 -179.7(5)
C3 C2 N1 C1 0.5(7)
C4 C2 N1 C1 -179.4(6)
C3 C2 N1 C6 179.9(6)
C4 C2 N1 C6 0.0(9)
C11 C6 N1 C1 88.1(7)
C7 C6 N1 C1 -89.3(7)
C11 C6 N1 C2 -91.2(7)
C7 C6 N1 C2 91.4(7)
N1 C1 N2 C3 0.0(7)
N1 C1 N2 C15 -179.9(5)
C2 C3 N2 C1 0.3(7)
C5 C3 N2 C1 -180.0(6)
C2 C3 N2 C15 -179.7(5)
C5 C3 N2 C15 -0.1(9)
C16 C15 N2 C1 63.1(7)
C16 C15 N2 C3 -116.8(6)
N6 C33 N5 C35 -0.6(6)
N6 C33 N5 C38 176.1(5)
C34 C35 N5 C33 1.4(7)
C37 C35 N5 C33 -179.9(5)
C34 C35 N5 C38 -175.2(5)
C37 C35 N5 C38 3.6(9)
C39 C38 N5 C33 -92.8(7)
C43 C38 N5 C33 86.4(7)
C39 C38 N5 C35 83.3(7)
C43 C38 N5 C35 -97.5(7)
N5 C33 N6 C34 -0.4(6)
N5 C33 N6 C47 -178.1(4)
C35 C34 N6 C33 1.2(6)
C36 C34 N6 C33 179.9(5)
C35 C34 N6 C47 178.8(5)
C36 C34 N6 C47 -2.6(9)
C48 C47 N6 C33 65.7(7)
C48 C47 N6 C34 -111.5(6)
C17 C16 O1 B1 138.3(5)
C15 C16 O1 B1 -98.9(6)
C31 B1 O1 C16 75.1(7)
C29 B1 O1 C16 -165.6(5)
C27 B1 O1 C16 -47.1(7)
C49 C48 O2 B2 141.2(5)
C47 C48 O2 B2 -96.8(6)
C61 B2 O2 C48 -166.2(5)
C59 B2 O2 C48 -48.4(7)
C63 B2 O2 C48 74.3(6)
